data_7104747
loop_
_publ_author_name
'Duriska, Martin B'
'Neville, Suzanne M'
'Batten, Stuart R'

_publ_section_title
;
 Variable length ligands: a new class of bridging ligands for
 supramolecular chemistry and crystal engineering.
;
_journal_issue 37
_journal_name_full 'Chemical communications (Cambridge, England)'
_journal_page_first 5579
_journal_page_last 5581
_journal_paper_doi 10.1039/b910994c
_journal_volume 34
_journal_year 2009
_chemical_formula_moiety 'C24 H40 Cl2 Co K N4 O6, 2(H2 O), (Cl)'
_chemical_formula_sum 'C24 H44 Cl3 Co K N4 O8'
_chemical_formula_weight 721.01
_chemical_name_systematic
;
?
;
_space_group_IT_number 2
_symmetry_cell_setting triclinic
_symmetry_space_group_name_Hall '-P 1'
_symmetry_space_group_name_H-M 'P -1'
_atom_sites_solution_hydrogens geom
_atom_sites_solution_primary direct
_atom_sites_solution_secondary difmap
_audit_creation_date '9 November 2005'
_audit_creation_method SHELXL-97
_cell_angle_alpha 104.956(1)
_cell_angle_beta 112.965(1)
_cell_angle_gamma 101.559(1)
_cell_formula_units_Z 1
_cell_length_a 9.4628(1)
_cell_length_b 9.9583(1)
_cell_length_c 10.5733(2)
_cell_measurement_reflns_used 111
_cell_measurement_temperature 123(2)
_cell_measurement_theta_max 30.81
_cell_measurement_theta_min 2.42
_cell_volume 834.01(2)
_computing_cell_refinement 'SMART (BrukerAXS, 1997)'
_computing_data_collection 'SMART (BrukerAXS, 1997)'
_computing_data_reduction 'SAINT+ (BrukerAXS, 1997)'
_computing_molecular_graphics 'MERCURY 1.4 (Bruno et al., 2002)'
_computing_publication_material 'XCIF V6.12 (BrukerAXS, 2001).'
_computing_structure_refinement X-SEED
_computing_structure_solution 'SHELXS86 (Sheldrick, 1990)'
_diffrn_ambient_temperature 123
_diffrn_measured_fraction_theta_full 0.994
_diffrn_measured_fraction_theta_max 0.988
_diffrn_measurement_device_type 'APEX X8'
_diffrn_measurement_method 'scans in phi and omega'
_diffrn_radiation_monochromator graphite
_diffrn_radiation_source 'fine-focus sealed tube'
_diffrn_radiation_type MoK\a
_diffrn_radiation_wavelength 0.71073
_diffrn_reflns_av_R_equivalents 0.0289
_diffrn_reflns_av_sigmaI/netI 0.0321
_diffrn_reflns_limit_h_max 13
_diffrn_reflns_limit_h_min -13
_diffrn_reflns_limit_k_max 14
_diffrn_reflns_limit_k_min -14
_diffrn_reflns_limit_l_max 15
_diffrn_reflns_limit_l_min -15
_diffrn_reflns_number 15460
_diffrn_reflns_theta_full 30.00
_diffrn_reflns_theta_max 30.48
_diffrn_reflns_theta_min 2.52
_diffrn_standards_decay_% 0
_diffrn_standards_interval_count 0
_diffrn_standards_interval_time 0
_diffrn_standards_number 0
_exptl_absorpt_coefficient_mu 0.928
_exptl_absorpt_correction_T_max 0.8929
_exptl_absorpt_correction_T_min 0.7525
_exptl_absorpt_correction_type empirical
_exptl_absorpt_process_details SADABS
_exptl_crystal_colour pink
_exptl_crystal_density_diffrn 1.436
_exptl_crystal_density_method 'not measured'
_exptl_crystal_description block
_exptl_crystal_F_000 377
_exptl_crystal_size_max 0.33
_exptl_crystal_size_mid 0.33
_exptl_crystal_size_min 0.13
_refine_diff_density_max 2.253
_refine_diff_density_min -0.809
_refine_diff_density_rms 0.123
_refine_ls_extinction_method none
_refine_ls_goodness_of_fit_ref 1.073
_refine_ls_hydrogen_treatment mixed
_refine_ls_matrix_type full
_refine_ls_number_parameters 214
_refine_ls_number_reflns 5014
_refine_ls_number_restraints 8
_refine_ls_restrained_S_all 1.075
_refine_ls_R_factor_all 0.0606
_refine_ls_R_factor_gt 0.0505
_refine_ls_shift/su_max 0.000
_refine_ls_shift/su_mean 0.000
_refine_ls_structure_factor_coef Fsqd
_refine_ls_weighting_details 'calc w=1/[\s^2^(Fo^2^)+(0.0739P)^2^+1.7946P] where P=(Fo^2^+2Fc^2^)/3'
_refine_ls_weighting_scheme calc
_refine_ls_wR_factor_gt 0.1427
_refine_ls_wR_factor_ref 0.1492
_reflns_number_gt 4300
_reflns_number_total 5014
_reflns_threshold_expression >2sigma(I)
_cod_data_source_file b910994c.txt
_cod_data_source_block G
_cod_original_sg_symbol_H-M P-1
_cod_database_code 7104747

loop_
_symmetry_equiv_pos_as_xyz
'x, y, z'
'-x, -y, -z'

loop_
_atom_site_label
_atom_site_type_symbol
_atom_site_fract_x
_atom_site_fract_y
_atom_site_fract_z
_atom_site_U_iso_or_equiv
_atom_site_adp_type
_atom_site_occupancy
_atom_site_symmetry_multiplicity
_atom_site_calc_flag
_atom_site_refinement_flags
_atom_site_disorder_assembly
_atom_site_disorder_group
Co1 Co 0.5000 0.0000 0.0000 0.01227(12) Uani 1 2 d S . .
K1 K 1.5000 0.5000 1.0000 0.01486(15) Uani 1 2 d S . .
Cl1 Cl 0.39939(8) -0.22001(6) 0.04452(6) 0.01835(14) Uani 1 1 d . . .
O1 O 1.1931(2) 0.4134(2) 0.9925(2) 0.0186(4) Uani 1 1 d . . .
N1 N 1.2006(3) 0.4049(2) 0.7152(2) 0.0149(4) Uani 1 1 d . . .
C1 C 1.1766(3) 0.3448(3) 1.0907(3) 0.0188(5) Uani 1 1 d . . .
H1A H 1.1689 0.2403 1.0531 0.023 Uiso 1 1 calc R . .
H1B H 1.0760 0.3475 1.0981 0.023 Uiso 1 1 calc R . .
Cl2 Cl 0.36808(15) 0.11968(14) 0.38995(14) 0.0188(2) Uani 0.50 1 d P . .
O2 O 1.5317(2) 0.5759(2) 0.77200(19) 0.0157(3) Uani 1 1 d . . .
N2 N 0.7215(3) 0.0734(2) 0.2052(2) 0.0152(4) Uani 1 1 d . . .
C2 C 1.0475(3) 0.3571(3) 0.8559(3) 0.0192(5) Uani 1 1 d . . .
H2A H 0.9566 0.3757 0.8734 0.023 Uiso 1 1 calc R . .
H2B H 1.0189 0.2492 0.8082 0.023 Uiso 1 1 calc R . .
O3 O 0.3932(2) 0.1150(2) 0.1109(2) 0.0176(3) Uani 1 1 d D . .
C3 C 1.0741(3) 0.4329(3) 0.7561(3) 0.0182(5) Uani 1 1 d . . .
H3A H 0.9699 0.3998 0.6644 0.022 Uiso 1 1 calc R . .
H3B H 1.1047 0.5407 0.8064 0.022 Uiso 1 1 calc R . .
O4A O 1.6138(8) 0.2014(6) 0.6520(6) 0.0291(11) Uani 0.50 1 d PD A 1
C4 C 1.2389(3) 0.5066(3) 0.6447(3) 0.0180(5) Uani 1 1 d . . .
H4A H 1.2506 0.6070 0.7037 0.022 Uiso 1 1 calc R . .
H4B H 1.1457 0.4759 0.5452 0.022 Uiso 1 1 calc R . .
C5 C 1.3922(3) 0.5141(3) 0.6287(3) 0.0187(5) Uani 1 1 d . . .
H5A H 1.3853 0.4137 0.5748 0.022 Uiso 1 1 calc R . .
H5B H 1.4028 0.5759 0.5709 0.022 Uiso 1 1 calc R . .
C6 C 1.6771(3) 0.5735(3) 0.7598(3) 0.0187(5) Uani 1 1 d . . .
H6A H 1.6858 0.6204 0.6900 0.022 Uiso 1 1 calc R . .
H6B H 1.6722 0.4700 0.7208 0.022 Uiso 1 1 calc R . .
C7 C 1.1609(3) 0.2473(3) 0.6269(3) 0.0154(4) Uani 1 1 d . . .
H7A H 1.1486 0.1878 0.6863 0.019 Uiso 1 1 calc R . .
H7B H 1.2542 0.2371 0.6092 0.019 Uiso 1 1 calc R . .
C8 C 1.0074(3) 0.1832(3) 0.4785(3) 0.0149(4) Uani 1 1 d . . .
C9 C 0.8547(3) 0.1252(3) 0.4667(3) 0.0177(5) Uani 1 1 d . . .
H9 H 0.8447 0.1221 0.5520 0.021 Uiso 1 1 calc R . .
C10 C 0.7163(3) 0.0718(3) 0.3301(3) 0.0175(5) Uani 1 1 d . . .
H10 H 0.6131 0.0322 0.3247 0.021 Uiso 1 1 calc R . .
C11 C 0.8691(3) 0.1265(3) 0.2158(3) 0.0200(5) Uani 1 1 d . . .
H11 H 0.8756 0.1271 0.1285 0.024 Uiso 1 1 calc R . .
C12 C 1.0129(3) 0.1808(3) 0.3479(3) 0.0203(5) Uani 1 1 d . . .
H12 H 1.1148 0.2161 0.3494 0.024 Uiso 1 1 calc R . .
O4B O 1.6778(6) 0.1773(7) 0.6853(6) 0.0322(12) Uani 0.50 1 d PD B 2
HO3A H 0.374(5) 0.117(4) 0.187(3) 0.039 Uiso 1 1 d D . .
HO3B H 0.408(5) 0.212(2) 0.135(4) 0.039 Uiso 1 1 d D . .
HO4A H 1.639(4) 0.218(4) 0.752(2) 0.039 Uiso 1 1 d D . .
HO4B H 1.581(3) 0.102(2) 0.648(4) 0.039 Uiso 1 1 d D . .

loop_
_atom_site_aniso_label
_atom_site_aniso_U_11
_atom_site_aniso_U_22
_atom_site_aniso_U_33
_atom_site_aniso_U_23
_atom_site_aniso_U_13
_atom_site_aniso_U_12
Co1 0.0124(2) 0.0108(2) 0.0104(2) 0.00229(16) 0.00383(16) 0.00283(15)
K1 0.0149(3) 0.0172(3) 0.0125(3) 0.0064(2) 0.0058(2) 0.0054(3)
Cl1 0.0238(3) 0.0120(3) 0.0166(3) 0.0045(2) 0.0087(2) 0.0032(2)
O1 0.0168(8) 0.0235(9) 0.0136(8) 0.0086(7) 0.0057(7) 0.0040(7)
N1 0.0147(9) 0.0150(9) 0.0122(9) 0.0044(7) 0.0041(7) 0.0044(7)
C1 0.0178(11) 0.0227(12) 0.0214(12) 0.0115(10) 0.0116(9) 0.0082(9)
Cl2 0.0199(5) 0.0228(6) 0.0263(6) 0.0137(5) 0.0153(5) 0.0167(5)
O2 0.0164(8) 0.0177(8) 0.0114(7) 0.0039(6) 0.0065(6) 0.0046(6)
N2 0.0145(9) 0.0148(9) 0.0121(9) 0.0032(7) 0.0044(7) 0.0030(7)
C2 0.0154(11) 0.0233(12) 0.0147(11) 0.0046(9) 0.0052(9) 0.0053(9)
O3 0.0226(9) 0.0157(8) 0.0176(8) 0.0063(7) 0.0115(7) 0.0083(7)
C3 0.0177(11) 0.0197(11) 0.0149(10) 0.0054(9) 0.0052(9) 0.0079(9)
O4A 0.039(3) 0.022(2) 0.026(3) 0.0096(18) 0.017(2) 0.006(2)
C4 0.0184(11) 0.0164(11) 0.0139(10) 0.0061(9) 0.0034(9) 0.0031(9)
C5 0.0210(11) 0.0183(11) 0.0107(10) 0.0038(9) 0.0047(9) 0.0023(9)
C6 0.0233(12) 0.0240(12) 0.0162(11) 0.0096(9) 0.0131(10) 0.0116(10)
C7 0.0148(10) 0.0145(10) 0.0130(10) 0.0042(8) 0.0036(8) 0.0044(8)
C8 0.0139(10) 0.0138(10) 0.0120(10) 0.0027(8) 0.0036(8) 0.0030(8)
C9 0.0158(11) 0.0214(12) 0.0115(10) 0.0041(9) 0.0054(9) 0.0023(9)
C10 0.0145(10) 0.0209(11) 0.0145(10) 0.0050(9) 0.0064(9) 0.0034(9)
C11 0.0172(11) 0.0252(13) 0.0131(10) 0.0055(9) 0.0064(9) 0.0017(9)
C12 0.0141(11) 0.0269(13) 0.0151(11) 0.0053(10) 0.0061(9) 0.0019(9)
O4B 0.023(3) 0.044(3) 0.020(2) 0.004(2) 0.012(2) -0.001(2)

loop_
_atom_type_symbol
_atom_type_description
_atom_type_scat_dispersion_real
_atom_type_scat_dispersion_imag
_atom_type_scat_source
C C 0.0033 0.0016 'International Tables Vol C Tables 4.2.6.8 and 6.1.1.4'
H H 0.0000 0.0000 'International Tables Vol C Tables 4.2.6.8 and 6.1.1.4'
N N 0.0061 0.0033 'International Tables Vol C Tables 4.2.6.8 and 6.1.1.4'
O O 0.0106 0.0060 'International Tables Vol C Tables 4.2.6.8 and 6.1.1.4'
Cl Cl 0.1484 0.1585 'International Tables Vol C Tables 4.2.6.8 and 6.1.1.4'
K K 0.2009 0.2494 'International Tables Vol C Tables 4.2.6.8 and 6.1.1.4'
Co Co 0.3494 0.9721 'International Tables Vol C Tables 4.2.6.8 and 6.1.1.4'

loop_
_geom_angle_atom_site_label_1
_geom_angle_atom_site_label_2
_geom_angle_atom_site_label_3
_geom_angle
_geom_angle_site_symmetry_1
_geom_angle_site_symmetry_3
_geom_angle_publ_flag
O3 Co1 O3 180.00(8) 2_655 . ?
O3 Co1 N2 90.45(8) 2_655 2_655 ?
O3 Co1 N2 89.55(8) . 2_655 ?
O3 Co1 N2 89.55(8) 2_655 . ?
O3 Co1 N2 90.45(8) . . ?
N2 Co1 N2 180.00(11) 2_655 . ?
O3 Co1 Cl1 90.84(5) 2_655 2_655 ?
O3 Co1 Cl1 89.16(5) . 2_655 ?
N2 Co1 Cl1 89.54(6) 2_655 2_655 ?
N2 Co1 Cl1 90.46(6) . 2_655 ?
O3 Co1 Cl1 89.16(5) 2_655 . ?
O3 Co1 Cl1 90.84(5) . . ?
N2 Co1 Cl1 90.46(6) 2_655 . ?
N2 Co1 Cl1 89.54(6) . . ?
Cl1 Co1 Cl1 180.00(2) 2_655 . ?
O2 K1 O2 180.000(1) 2_867 . ?
O2 K1 O1 58.98(5) 2_867 . ?
O2 K1 O1 121.02(5) . . ?
O2 K1 O1 121.02(5) 2_867 2_867 ?
O2 K1 O1 58.98(5) . 2_867 ?
O1 K1 O1 180.0 . 2_867 ?
O2 K1 N1 117.65(6) 2_867 . ?
O2 K1 N1 62.35(5) . . ?
O1 K1 N1 61.01(5) . . ?
O1 K1 N1 118.99(5) 2_867 . ?
O2 K1 N1 62.35(5) 2_867 2_867 ?
O2 K1 N1 117.65(5) . 2_867 ?
O1 K1 N1 118.99(5) . 2_867 ?
O1 K1 N1 61.01(5) 2_867 2_867 ?
N1 K1 N1 180.000(1) . 2_867 ?
O2 K1 Cl1 98.94(4) 2_867 1_666 ?
O2 K1 Cl1 81.06(4) . 1_666 ?
O1 K1 Cl1 73.79(4) . 1_666 ?
O1 K1 Cl1 106.21(4) 2_867 1_666 ?
N1 K1 Cl1 79.20(4) . 1_666 ?
N1 K1 Cl1 100.80(4) 2_867 1_666 ?
O2 K1 Cl1 81.06(4) 2_867 2_756 ?
O2 K1 Cl1 98.94(4) . 2_756 ?
O1 K1 Cl1 106.21(4) . 2_756 ?
O1 K1 Cl1 73.79(4) 2_867 2_756 ?
N1 K1 Cl1 100.80(4) . 2_756 ?
N1 K1 Cl1 79.20(4) 2_867 2_756 ?
Cl1 K1 Cl1 180.0 1_666 2_756 ?
Co1 Cl1 K1 127.22(2) . 1_444 ?
C2 O1 C1 111.6(2) . . ?
C2 O1 K1 120.29(14) . . ?
C1 O1 K1 118.71(14) . . ?
C4 N1 C3 109.3(2) . . ?
C4 N1 C7 113.54(19) . . ?
C3 N1 C7 113.6(2) . . ?
C4 N1 K1 104.71(14) . . ?
C3 N1 K1 105.29(14) . . ?
C7 N1 K1 109.61(13) . . ?
O1 C1 C6 108.6(2) . 2_867 ?
O1 C1 H1A 110.0 . . ?
C6 C1 H1A 110.0 2_867 . ?
O1 C1 H1B 110.0 . . ?
C6 C1 H1B 110.0 2_867 . ?
H1A C1 H1B 108.4 . . ?
C5 O2 C6 110.69(19) . . ?
C5 O2 K1 117.82(14) . . ?
C6 O2 K1 116.82(14) . . ?
C11 N2 C10 117.0(2) . . ?
C11 N2 Co1 122.17(17) . . ?
C10 N2 Co1 120.79(16) . . ?
O1 C2 C3 108.9(2) . . ?
O1 C2 H2A 109.9 . . ?
C3 C2 H2A 109.9 . . ?
O1 C2 H2B 109.9 . . ?
C3 C2 H2B 109.9 . . ?
H2A C2 H2B 108.3 . . ?
Co1 O3 HO3A 136(2) . . ?
Co1 O3 HO3B 126(2) . . ?
HO3A O3 HO3B 90(2) . . ?
N1 C3 C2 114.4(2) . . ?
N1 C3 H3A 108.7 . . ?
C2 C3 H3A 108.7 . . ?
N1 C3 H3B 108.7 . . ?
C2 C3 H3B 108.7 . . ?
H3A C3 H3B 107.6 . . ?
HO4A O4A HO4B 78.4(18) . . ?
N1 C4 C5 114.7(2) . . ?
N1 C4 H4A 108.6 . . ?
C5 C4 H4A 108.6 . . ?
N1 C4 H4B 108.6 . . ?
C5 C4 H4B 108.6 . . ?
H4A C4 H4B 107.6 . . ?
O2 C5 C4 109.8(2) . . ?
O2 C5 H5A 109.7 . . ?
C4 C5 H5A 109.7 . . ?
O2 C5 H5B 109.7 . . ?
C4 C5 H5B 109.7 . . ?
H5A C5 H5B 108.2 . . ?
O2 C6 C1 109.6(2) . 2_867 ?
O2 C6 H6A 109.8 . . ?
C1 C6 H6A 109.8 2_867 . ?
O2 C6 H6B 109.8 . . ?
C1 C6 H6B 109.8 2_867 . ?
H6A C6 H6B 108.2 . . ?
N1 C7 C8 115.11(19) . . ?
N1 C7 H7A 108.5 . . ?
C8 C7 H7A 108.5 . . ?
N1 C7 H7B 108.5 . . ?
C8 C7 H7B 108.5 . . ?
H7A C7 H7B 107.5 . . ?
C9 C8 C12 116.8(2) . . ?
C9 C8 C7 121.4(2) . . ?
C12 C8 C7 121.8(2) . . ?
C8 C9 C10 119.9(2) . . ?
C8 C9 H9 120.0 . . ?
C10 C9 H9 120.0 . . ?
N2 C10 C9 123.1(2) . . ?
N2 C10 H10 118.4 . . ?
C9 C10 H10 118.4 . . ?
N2 C11 C12 123.3(2) . . ?
N2 C11 H11 118.4 . . ?
C12 C11 H11 118.4 . . ?
C11 C12 C8 119.8(2) . . ?
C11 C12 H12 120.1 . . ?
C8 C12 H12 120.1 . . ?
HO4A O4B HO4B 80.4(18) . . ?

loop_
_geom_bond_atom_site_label_1
_geom_bond_atom_site_label_2
_geom_bond_distance
_geom_bond_site_symmetry_2
_geom_bond_publ_flag
Co1 O3 2.0979(18) 2_655 ?
Co1 O3 2.0979(18) . ?
Co1 N2 2.158(2) 2_655 ?
Co1 N2 2.158(2) . ?
Co1 Cl1 2.4442(6) 2_655 ?
Co1 Cl1 2.4442(6) . ?
K1 O2 2.8084(17) 2_867 ?
K1 O2 2.8084(17) . ?
K1 O1 2.8219(18) . ?
K1 O1 2.8219(18) 2_867 ?
K1 N1 2.964(2) . ?
K1 N1 2.964(2) 2_867 ?
K1 Cl1 3.1046(6) 1_666 ?
K1 Cl1 3.1046(6) 2_756 ?
Cl1 K1 3.1046(6) 1_444 ?
O1 C2 1.421(3) . ?
O1 C1 1.421(3) . ?
N1 C4 1.473(3) . ?
N1 C3 1.473(3) . ?
N1 C7 1.486(3) . ?
C1 C6 1.502(4) 2_867 ?
C1 H1A 0.9900 . ?
C1 H1B 0.9900 . ?
O2 C5 1.432(3) . ?
O2 C6 1.435(3) . ?
N2 C11 1.339(3) . ?
N2 C10 1.345(3) . ?
C2 C3 1.513(4) . ?
C2 H2A 0.9900 . ?
C2 H2B 0.9900 . ?
O3 HO3A 0.886(18) . ?
O3 HO3B 0.898(18) . ?
C3 H3A 0.9900 . ?
C3 H3B 0.9900 . ?
O4A HO4A 0.953(17) . ?
O4A HO4B 0.961(17) . ?
C4 C5 1.514(4) . ?
C4 H4A 0.9900 . ?
C4 H4B 0.9900 . ?
C5 H5A 0.9900 . ?
C5 H5B 0.9900 . ?
C6 C1 1.502(4) 2_867 ?
C6 H6A 0.9900 . ?
C6 H6B 0.9900 . ?
C7 C8 1.521(3) . ?
C7 H7A 0.9900 . ?
C7 H7B 0.9900 . ?
C8 C9 1.388(3) . ?
C8 C12 1.396(3) . ?
C9 C10 1.390(3) . ?
C9 H9 0.9500 . ?
C10 H10 0.9500 . ?
C11 C12 1.388(3) . ?
C11 H11 0.9500 . ?
C12 H12 0.9500 . ?
O4B HO4A 0.956(17) . ?
O4B HO4B 0.918(18) . ?

loop_
_geom_hbond_atom_site_label_D
_geom_hbond_atom_site_label_H
_geom_hbond_atom_site_label_A
_geom_hbond_distance_DH
_geom_hbond_distance_HA
_geom_hbond_distance_DA
_geom_hbond_angle_DHA
_geom_hbond_site_symmetry_A
O3 HO3A Cl2 0.886(18) 2.164(19) 3.041(2) 170(4) .
O3 HO3B O2 0.898(18) 1.94(2) 2.826(3) 169(4) 2_766
